data_4123780
loop_
_publ_author_name
'Saxena, Aakarsh'
'Perez, Felix'
'Krische, Michael J.'

_publ_section_title
;
 Ruthenium(0) Catalyzed Endiyne-\a-Ketol [4 + 2] Cycloaddition: Convergent
 Assembly of Type II Polyketide Substructures via C-C Bond Forming
 Transfer Hydrogenation.
;
_journal_issue 18
_journal_name_full 'Journal of the American Chemical Society'
_journal_page_first 5883
_journal_page_last 5886
_journal_paper_doi 10.1021/jacs.5b02755
_journal_volume 137
_journal_year 2015
_chemical_formula_moiety 'C33 H36 O6'
_chemical_formula_sum 'C33 H36 O6'
_chemical_formula_weight 528.62
_chemical_name_systematic
;
 ?
;
_space_group_IT_number 14
_symmetry_cell_setting monoclinic
_symmetry_space_group_name_Hall '-P 2ybc'
_symmetry_space_group_name_H-M 'P 1 21/c 1'
_atom_sites_solution_hydrogens geom
_atom_sites_solution_primary direct
_atom_sites_solution_secondary difmap
_audit_creation_method SHELXL-97
_cell_angle_alpha 90.00
_cell_angle_beta 92.034(3)
_cell_angle_gamma 90.00
_cell_formula_units_Z 4
_cell_length_a 10.2794(6)
_cell_length_b 24.4539(13)
_cell_length_c 11.2795(6)
_cell_measurement_reflns_used 6507
_cell_measurement_temperature 100(2)
_cell_measurement_theta_max 27.48
_cell_measurement_theta_min 1.8066
_cell_volume 2833.6(3)
_computing_cell_refinement 'CrystalClear (Rigaku Inc., 2008)'
_computing_data_collection 'CrystalClear (Rigaku Inc., 2008)'
_computing_data_reduction 'CrystalClear (Rigaku Inc., 2008)'
_computing_molecular_graphics 'XP SHELXTL/PC, Siemens Analytical'
_computing_structure_refinement 'XL SHELXTL/PC, Siemens Analytical'
_computing_structure_solution
;

SIR97 - Altomare A., Burla M.C., Camalli M., Cascarano G.L., Giacovazzo C., 
Guagliardi A., Moliterni A.G.G., Polidori G.,Spagna R.
;
_diffrn_ambient_temperature 100(2)
_diffrn_measured_fraction_theta_full 0.999
_diffrn_measured_fraction_theta_max 0.999
_diffrn_measurement_device_type 'Rigaku SCX_Mini With Mercury 2+ CCD'
_diffrn_measurement_method \w-scan
_diffrn_radiation_monochromator graphite
_diffrn_radiation_source 'fine-focus sealed tube'
_diffrn_radiation_type MoK\a
_diffrn_radiation_wavelength 0.71073
_diffrn_reflns_av_R_equivalents 0.0432
_diffrn_reflns_av_sigmaI/netI 0.0289
_diffrn_reflns_limit_h_max 13
_diffrn_reflns_limit_h_min -13
_diffrn_reflns_limit_k_max 31
_diffrn_reflns_limit_k_min -31
_diffrn_reflns_limit_l_max 14
_diffrn_reflns_limit_l_min -14
_diffrn_reflns_number 49868
_diffrn_reflns_theta_full 27.50
_diffrn_reflns_theta_max 27.50
_diffrn_reflns_theta_min 1.98
_exptl_absorpt_coefficient_mu 0.084
_exptl_absorpt_correction_T_max 1.000
_exptl_absorpt_correction_T_min 0.896
_exptl_absorpt_correction_type multi-scan
_exptl_absorpt_process_details
;
ABSCOR. T. Higashi, (2001). RIGAKU CORP. TOKYO JAPAN 
;
_exptl_crystal_colour COLORLESS
_exptl_crystal_density_diffrn 1.239
_exptl_crystal_density_method 'not measured'
_exptl_crystal_description PRISM
_exptl_crystal_F_000 1128
_exptl_crystal_size_max 0.37
_exptl_crystal_size_mid 0.33
_exptl_crystal_size_min 0.20
_refine_diff_density_max 0.244
_refine_diff_density_min -0.241
_refine_diff_density_rms 0.045
_refine_ls_extinction_method none
_refine_ls_goodness_of_fit_ref 1.091
_refine_ls_hydrogen_treatment mixed
_refine_ls_matrix_type full
_refine_ls_number_parameters 371
_refine_ls_number_reflns 6512
_refine_ls_number_restraints 0
_refine_ls_restrained_S_all 1.091
_refine_ls_R_factor_all 0.0552
_refine_ls_R_factor_gt 0.0448
_refine_ls_shift/su_max 0.001
_refine_ls_shift/su_mean 0.000
_refine_ls_structure_factor_coef Fsqd
_refine_ls_weighting_details 'calc w=1/[\s^2^(Fo^2^)+(0.0475P)^2^+0.8327P] where P=(Fo^2^+2Fc^2^)/3'
_refine_ls_weighting_scheme calc
_refine_ls_wR_factor_gt 0.1075
_refine_ls_wR_factor_ref 0.1153
_reflns_number_gt 5476
_reflns_number_total 6512
_reflns_threshold_expression >2sigma(I)
_cod_data_source_file ja5b02755_si_004.cif
_cod_data_source_block shelxl
_cod_depositor_comments
;
The following automatic conversions were performed:

'_symmetry_cell_setting' value 'MONOCLINIC' changed to 'monoclinic'
according to
/usr/data/users/saulius/crontab/automatic-downloads/current/ACS/lib/dictionaries/cif_core.dic
dictionary named 'cif_core.dic' version 2.4.2 from 2011-04-26.

'_exptl_absorpt_correction_type' value 'MULTI_SCAN' changed to
'multi-scan' according to
/usr/data/users/saulius/crontab/automatic-downloads/current/ACS/lib/dictionaries/cif_core.dic
dictionary named 'cif_core.dic' version 2.4.2 from 2011-04-26.

Automatic conversion script
Id: cif_fix_values 3271 2015-04-21 07:52:19Z andrius 
;
_cod_original_sg_symbol_H-M P21/c
_cod_database_code 4123780

loop_
_symmetry_equiv_pos_as_xyz
'x, y, z'
'-x, y+1/2, -z+1/2'
'-x, -y, -z'
'x, -y-1/2, z-1/2'

loop_
_atom_site_label
_atom_site_type_symbol
_atom_site_fract_x
_atom_site_fract_y
_atom_site_fract_z
_atom_site_U_iso_or_equiv
_atom_site_adp_type
_atom_site_occupancy
_atom_site_symmetry_multiplicity
_atom_site_calc_flag
_atom_site_refinement_flags
C1 C 0.70414(12) 0.03195(5) 0.44720(12) 0.0239(3) Uani 1 1 d .
C2 C 0.68129(12) 0.05382(5) 0.31917(12) 0.0223(3) Uani 1 1 d .
C3 C 0.62732(12) 0.11231(5) 0.33307(11) 0.0212(3) Uani 1 1 d .
C4 C 0.73042(12) 0.14748(5) 0.39016(11) 0.0197(2) Uani 1 1 d .
C5 C 0.77483(12) 0.19562(5) 0.34282(11) 0.0206(3) Uani 1 1 d .
C6 C 0.88374(12) 0.22381(5) 0.39613(11) 0.0208(3) Uani 1 1 d .
C7 C 0.92778(13) 0.27419(5) 0.34966(12) 0.0244(3) Uani 1 1 d .
H7 H 0.8859 0.2892 0.2806 0.029 Uiso 1 1 calc R
C8 C 1.03033(13) 0.30142(6) 0.40365(12) 0.0276(3) Uani 1 1 d .
H8 H 1.0597 0.3349 0.3714 0.033 Uiso 1 1 calc R
C9 C 1.09241(14) 0.27990(6) 0.50682(13) 0.0285(3) Uani 1 1 d .
H9 H 1.1624 0.2994 0.5443 0.034 Uiso 1 1 calc R
C10 C 1.05279(13) 0.23100(6) 0.55391(12) 0.0247(3) Uani 1 1 d .
H10 H 1.0959 0.2169 0.6232 0.030 Uiso 1 1 calc R
C11 C 0.94777(12) 0.20162(5) 0.49932(11) 0.0205(3) Uani 1 1 d .
C12 C 0.90136(12) 0.15132(5) 0.54607(11) 0.0205(3) Uani 1 1 d .
C13 C 0.79461(12) 0.12529(5) 0.49461(11) 0.0202(3) Uani 1 1 d .
C14 C 0.74230(12) 0.07290(5) 0.53960(11) 0.0223(3) Uani 1 1 d .
C15 C 0.70910(13) 0.06280(6) 0.65166(12) 0.0265(3) Uani 1 1 d .
C16 C 0.71533(14) 0.10193(7) 0.75314(13) 0.0318(3) Uani 1 1 d .
H16A H 0.7316 0.1392 0.7228 0.038 Uiso 1 1 calc R
H16B H 0.7892 0.0919 0.8076 0.038 Uiso 1 1 calc R
C17 C 0.58934(14) 0.10215(7) 0.82216(13) 0.0334(3) Uani 1 1 d .
H17A H 0.5689 0.0643 0.8462 0.040 Uiso 1 1 calc R
H17B H 0.6029 0.1242 0.8952 0.040 Uiso 1 1 calc R
C18 C 0.47437(16) 0.12534(7) 0.74981(15) 0.0394(4) Uani 1 1 d .
H18A H 0.4918 0.1636 0.7299 0.059 Uiso 1 1 calc R
H18B H 0.3957 0.1232 0.7963 0.059 Uiso 1 1 calc R
H18C H 0.4615 0.1041 0.6766 0.059 Uiso 1 1 calc R
C19 C 0.50288(13) 0.12350(6) 0.30512(12) 0.0238(3) Uani 1 1 d .
C20 C 0.41752(13) 0.17318(6) 0.32563(13) 0.0268(3) Uani 1 1 d .
C21 C 0.46856(14) 0.21238(6) 0.42227(13) 0.0310(3) Uani 1 1 d .
H21A H 0.4915 0.1917 0.4944 0.046 Uiso 1 1 calc R
H21B H 0.4010 0.2392 0.4395 0.046 Uiso 1 1 calc R
H21C H 0.5459 0.2314 0.3948 0.046 Uiso 1 1 calc R
C22 C 0.28559(15) 0.15007(7) 0.36284(18) 0.0440(4) Uani 1 1 d .
H22A H 0.2495 0.1264 0.2998 0.066 Uiso 1 1 calc R
H22B H 0.2253 0.1803 0.3764 0.066 Uiso 1 1 calc R
H22C H 0.2981 0.1288 0.4360 0.066 Uiso 1 1 calc R
C23 C 0.39596(15) 0.20434(6) 0.20817(14) 0.0346(3) Uani 1 1 d .
H23A H 0.4781 0.2209 0.1853 0.052 Uiso 1 1 calc R
H23B H 0.3307 0.2330 0.2182 0.052 Uiso 1 1 calc R
H23C H 0.3653 0.1789 0.1461 0.052 Uiso 1 1 calc R
C24 C 0.80729(13) 0.05370(5) 0.24995(12) 0.0222(3) Uani 1 1 d .
C25 C 0.92982(13) 0.04397(5) 0.30283(12) 0.0240(3) Uani 1 1 d .
H25 H 0.9374 0.0367 0.3855 0.029 Uiso 1 1 calc R
C26 C 1.04101(13) 0.04480(5) 0.23627(12) 0.0244(3) Uani 1 1 d .
H26 H 1.1237 0.0375 0.2731 0.029 Uiso 1 1 calc R
C27 C 1.03087(13) 0.05629(5) 0.11543(12) 0.0234(3) Uani 1 1 d .
C28 C 0.90837(13) 0.06568(6) 0.06189(12) 0.0277(3) Uani 1 1 d .
H28 H 0.9008 0.0735 -0.0206 0.033 Uiso 1 1 calc R
C29 C 0.79810(13) 0.06370(6) 0.12820(12) 0.0265(3) Uani 1 1 d .
H29 H 0.7150 0.0692 0.0905 0.032 Uiso 1 1 calc R
C30 C 1.14649(13) 0.06032(5) 0.04014(12) 0.0247(3) Uani 1 1 d .
C31 C 1.37370(13) 0.05193(6) 0.03042(13) 0.0308(3) Uani 1 1 d .
H31A H 1.3633 0.0306 -0.0428 0.046 Uiso 1 1 calc R
H31B H 1.4494 0.0385 0.0769 0.046 Uiso 1 1 calc R
H31C H 1.3866 0.0905 0.0106 0.046 Uiso 1 1 calc R
C32 C 1.07507(15) 0.09748(7) 0.62517(13) 0.0339(3) Uani 1 1 d .
H32A H 1.0503 0.0672 0.5722 0.051 Uiso 1 1 calc R
H32B H 1.1107 0.0829 0.7004 0.051 Uiso 1 1 calc R
H32C H 1.1410 0.1201 0.5880 0.051 Uiso 1 1 calc R
C33 C 0.74501(15) 0.20261(6) 0.13262(12) 0.0310(3) Uani 1 1 d .
H33A H 0.8397 0.1986 0.1300 0.047 Uiso 1 1 calc R
H33B H 0.7152 0.2294 0.0731 0.047 Uiso 1 1 calc R
H33C H 0.7034 0.1673 0.1158 0.047 Uiso 1 1 calc R
O1 O 0.71099(9) 0.22091(4) 0.24792(8) 0.0244(2) Uani 1 1 d .
O2 O 0.96288(9) 0.13011(4) 0.64695(8) 0.0237(2) Uani 1 1 d .
O3 O 0.68113(10) -0.01617(4) 0.46710(9) 0.0321(2) Uani 1 1 d .
O4 O 0.58950(9) 0.01866(4) 0.26047(9) 0.0267(2) Uani 1 1 d .
O5 O 1.25802(9) 0.04633(4) 0.09916(8) 0.0286(2) Uani 1 1 d .
O6 O 1.14271(10) 0.07485(4) -0.06249(9) 0.0322(2) Uani 1 1 d .
H15 H 0.6731(16) 0.0256(7) 0.6691(14) 0.033(4) Uiso 1 1 d .
H18 H 0.594(2) -0.0132(10) 0.305(2) 0.076(7) Uiso 1 1 d .
H19 H 0.4546(16) 0.0921(7) 0.2688(14) 0.031(4) Uiso 1 1 d .

loop_
_atom_site_aniso_label
_atom_site_aniso_U_11
_atom_site_aniso_U_22
_atom_site_aniso_U_33
_atom_site_aniso_U_23
_atom_site_aniso_U_13
_atom_site_aniso_U_12
C1 0.0214(6) 0.0230(6) 0.0276(7) 0.0010(5) 0.0035(5) 0.0000(5)
C2 0.0210(6) 0.0216(6) 0.0243(6) -0.0024(5) -0.0010(5) -0.0024(5)
C3 0.0218(6) 0.0223(6) 0.0196(6) -0.0003(5) 0.0014(5) -0.0024(5)
C4 0.0186(6) 0.0213(6) 0.0191(6) -0.0022(5) 0.0006(5) 0.0012(5)
C5 0.0205(6) 0.0226(6) 0.0187(6) -0.0003(5) 0.0001(5) 0.0019(5)
C6 0.0206(6) 0.0208(6) 0.0211(6) -0.0011(5) 0.0026(5) 0.0001(5)
C7 0.0262(7) 0.0236(6) 0.0236(6) 0.0016(5) 0.0018(5) -0.0009(5)
C8 0.0292(7) 0.0234(7) 0.0302(7) 0.0017(5) 0.0012(6) -0.0052(5)
C9 0.0246(7) 0.0279(7) 0.0328(7) -0.0030(6) -0.0028(6) -0.0063(5)
C10 0.0219(6) 0.0272(7) 0.0249(7) -0.0004(5) -0.0018(5) -0.0011(5)
C11 0.0194(6) 0.0214(6) 0.0209(6) -0.0017(5) 0.0022(5) 0.0004(5)
C12 0.0215(6) 0.0235(6) 0.0164(6) 0.0001(5) 0.0006(5) 0.0024(5)
C13 0.0206(6) 0.0200(6) 0.0200(6) -0.0005(5) 0.0021(5) 0.0001(5)
C14 0.0207(6) 0.0227(6) 0.0236(6) 0.0016(5) 0.0005(5) -0.0005(5)
C15 0.0249(7) 0.0277(7) 0.0269(7) 0.0047(6) -0.0002(5) -0.0032(5)
C16 0.0306(7) 0.0426(8) 0.0223(7) -0.0009(6) 0.0017(5) -0.0097(6)
C17 0.0355(8) 0.0410(8) 0.0240(7) 0.0007(6) 0.0051(6) -0.0071(6)
C18 0.0391(9) 0.0413(9) 0.0380(9) 0.0017(7) 0.0053(7) 0.0013(7)
C19 0.0231(6) 0.0244(6) 0.0239(6) -0.0019(5) 0.0007(5) -0.0018(5)
C20 0.0202(6) 0.0281(7) 0.0322(7) -0.0044(6) 0.0018(5) 0.0008(5)
C21 0.0311(7) 0.0314(7) 0.0305(7) -0.0061(6) 0.0013(6) 0.0047(6)
C22 0.0252(7) 0.0388(9) 0.0690(12) -0.0097(8) 0.0140(7) -0.0019(6)
C23 0.0309(8) 0.0360(8) 0.0363(8) -0.0030(7) -0.0091(6) 0.0085(6)
C24 0.0229(6) 0.0190(6) 0.0246(6) -0.0026(5) 0.0010(5) -0.0007(5)
C25 0.0257(7) 0.0248(7) 0.0214(6) 0.0012(5) 0.0003(5) 0.0009(5)
C26 0.0221(6) 0.0256(7) 0.0254(7) 0.0003(5) -0.0004(5) 0.0015(5)
C27 0.0257(7) 0.0212(6) 0.0236(6) -0.0016(5) 0.0024(5) 0.0017(5)
C28 0.0290(7) 0.0328(7) 0.0211(6) 0.0004(5) -0.0003(5) 0.0045(6)
C29 0.0246(7) 0.0301(7) 0.0246(7) -0.0017(5) -0.0026(5) 0.0032(5)
C30 0.0271(7) 0.0223(6) 0.0246(7) 0.0000(5) 0.0028(5) 0.0041(5)
C31 0.0236(7) 0.0404(8) 0.0289(7) -0.0028(6) 0.0085(5) 0.0006(6)
C32 0.0344(8) 0.0368(8) 0.0304(7) 0.0028(6) -0.0023(6) 0.0139(6)
C33 0.0330(7) 0.0400(8) 0.0202(7) 0.0028(6) 0.0014(5) -0.0009(6)
O1 0.0268(5) 0.0260(5) 0.0201(5) 0.0022(4) -0.0027(4) 0.0021(4)
O2 0.0216(4) 0.0284(5) 0.0208(5) 0.0024(4) -0.0022(4) 0.0018(4)
O3 0.0410(6) 0.0215(5) 0.0338(6) 0.0017(4) 0.0037(4) -0.0044(4)
O4 0.0250(5) 0.0235(5) 0.0313(5) -0.0041(4) -0.0020(4) -0.0044(4)
O5 0.0222(5) 0.0392(6) 0.0247(5) 0.0008(4) 0.0045(4) 0.0027(4)
O6 0.0354(6) 0.0353(6) 0.0264(5) 0.0067(4) 0.0067(4) 0.0091(4)

loop_
_atom_type_symbol
_atom_type_description
_atom_type_scat_dispersion_real
_atom_type_scat_dispersion_imag
_atom_type_scat_source
C C 0.0033 0.0016 'International Tables Vol C Tables 4.2.6.8 and 6.1.1.4'
H H 0.0000 0.0000 'International Tables Vol C Tables 4.2.6.8 and 6.1.1.4'
O O 0.0106 0.0060 'International Tables Vol C Tables 4.2.6.8 and 6.1.1.4'

loop_
_geom_angle_atom_site_label_1
_geom_angle_atom_site_label_2
_geom_angle_atom_site_label_3
_geom_angle
O3 C1 C14 124.55(12)
O3 C1 C2 118.64(12)
C14 C1 C2 116.60(11)
O4 C2 C24 108.64(10)
O4 C2 C3 111.86(10)
C24 C2 C3 111.46(10)
O4 C2 C1 107.53(10)
C24 C2 C1 111.74(10)
C3 C2 C1 105.56(10)
C19 C3 C4 130.04(12)
C19 C3 C2 120.71(12)
C4 C3 C2 108.98(10)
C5 C4 C13 119.48(11)
C5 C4 C3 124.41(11)
C13 C4 C3 115.76(11)
C4 C5 O1 121.87(11)
C4 C5 C6 120.97(11)
O1 C5 C6 116.98(11)
C7 C6 C11 119.23(12)
C7 C6 C5 121.24(12)
C11 C6 C5 119.51(11)
C8 C7 C6 120.51(13)
C8 C7 H7 119.7
C6 C7 H7 119.7
C7 C8 C9 120.28(13)
C7 C8 H8 119.9
C9 C8 H8 119.9
C10 C9 C8 120.77(13)
C10 C9 H9 119.6
C8 C9 H9 119.6
C9 C10 C11 120.24(12)
C9 C10 H10 119.9
C11 C10 H10 119.9
C10 C11 C6 118.95(12)
C10 C11 C12 122.37(12)
C6 C11 C12 118.66(11)
C13 C12 O2 120.47(11)
C13 C12 C11 120.92(11)
O2 C12 C11 118.57(11)
C12 C13 C4 120.44(11)
C12 C13 C14 123.13(11)
C4 C13 C14 116.41(11)
C15 C14 C13 125.93(12)
C15 C14 C1 117.76(12)
C13 C14 C1 115.51(11)
C14 C15 C16 126.76(13)
C14 C15 H15 117.3(9)
C16 C15 H15 115.9(9)
C15 C16 C17 112.19(12)
C15 C16 H16A 109.2
C17 C16 H16A 109.2
C15 C16 H16B 109.2
C17 C16 H16B 109.2
H16A C16 H16B 107.9
C18 C17 C16 112.49(12)
C18 C17 H17A 109.1
C16 C17 H17A 109.1
C18 C17 H17B 109.1
C16 C17 H17B 109.1
H17A C17 H17B 107.8
C17 C18 H18A 109.5
C17 C18 H18B 109.5
H18A C18 H18B 109.5
C17 C18 H18C 109.5
H18A C18 H18C 109.5
H18B C18 H18C 109.5
C3 C19 C20 132.92(13)
C3 C19 H19 113.5(9)
C20 C19 H19 113.4(9)
C19 C20 C21 115.07(11)
C19 C20 C23 109.33(11)
C21 C20 C23 109.79(12)
C19 C20 C22 105.45(12)
C21 C20 C22 108.57(12)
C23 C20 C22 108.36(12)
C20 C21 H21A 109.5
C20 C21 H21B 109.5
H21A C21 H21B 109.5
C20 C21 H21C 109.5
H21A C21 H21C 109.5
H21B C21 H21C 109.5
C20 C22 H22A 109.5
C20 C22 H22B 109.5
H22A C22 H22B 109.5
C20 C22 H22C 109.5
H22A C22 H22C 109.5
H22B C22 H22C 109.5
C20 C23 H23A 109.5
C20 C23 H23B 109.5
H23A C23 H23B 109.5
C20 C23 H23C 109.5
H23A C23 H23C 109.5
H23B C23 H23C 109.5
C29 C24 C25 118.66(12)
C29 C24 C2 118.12(11)
C25 C24 C2 123.22(12)
C26 C25 C24 120.93(12)
C26 C25 H25 119.5
C24 C25 H25 119.5
C25 C26 C27 119.83(12)
C25 C26 H26 120.1
C27 C26 H26 120.1
C26 C27 C28 119.45(12)
C26 C27 C30 122.58(12)
C28 C27 C30 117.95(12)
C29 C28 C27 120.34(13)
C29 C28 H28 119.8
C27 C28 H28 119.8
C28 C29 C24 120.74(13)
C28 C29 H29 119.6
C24 C29 H29 119.6
O6 C30 O5 122.98(12)
O6 C30 C27 124.47(12)
O5 C30 C27 112.55(11)
O5 C31 H31A 109.5
O5 C31 H31B 109.5
H31A C31 H31B 109.5
O5 C31 H31C 109.5
H31A C31 H31C 109.5
H31B C31 H31C 109.5
O2 C32 H32A 109.5
O2 C32 H32B 109.5
H32A C32 H32B 109.5
O2 C32 H32C 109.5
H32A C32 H32C 109.5
H32B C32 H32C 109.5
O1 C33 H33A 109.5
O1 C33 H33B 109.5
H33A C33 H33B 109.5
O1 C33 H33C 109.5
H33A C33 H33C 109.5
H33B C33 H33C 109.5
C5 O1 C33 116.08(10)
C12 O2 C32 114.56(10)
C2 O4 H18 103.9(15)
C30 O5 C31 114.27(11)

loop_
_geom_bond_atom_site_label_1
_geom_bond_atom_site_label_2
_geom_bond_distance
C1 O3 1.2225(16)
C1 C14 1.4880(18)
C1 C2 1.5500(18)
C2 O4 1.4225(15)
C2 C24 1.5359(18)
C2 C3 1.5441(18)
C3 C19 1.3349(18)
C3 C4 1.4930(17)
C4 C5 1.3772(18)
C4 C13 1.4361(17)
C5 O1 1.3817(15)
C5 C6 1.4291(17)
C6 C7 1.4194(18)
C6 C11 1.4242(18)
C7 C8 1.3710(19)
C7 H7 0.9500
C8 C9 1.409(2)
C8 H8 0.9500
C9 C10 1.3760(19)
C9 H9 0.9500
C10 C11 1.4190(18)
C10 H10 0.9500
C11 C12 1.4270(18)
C12 C13 1.3788(17)
C12 O2 1.3830(15)
C13 C14 1.4858(17)
C14 C15 1.3437(18)
C15 C16 1.491(2)
C15 H15 1.004(17)
C16 C17 1.535(2)
C16 H16A 0.9900
C16 H16B 0.9900
C17 C18 1.522(2)
C17 H17A 0.9900
C17 H17B 0.9900
C18 H18A 0.9800
C18 H18B 0.9800
C18 H18C 0.9800
C19 C20 1.5211(19)
C19 H19 0.996(17)
C20 C21 1.5303(19)
C20 C23 1.538(2)
C20 C22 1.541(2)
C21 H21A 0.9800
C21 H21B 0.9800
C21 H21C 0.9800
C22 H22A 0.9800
C22 H22B 0.9800
C22 H22C 0.9800
C23 H23A 0.9800
C23 H23B 0.9800
C23 H23C 0.9800
C24 C29 1.3947(18)
C24 C25 1.3948(18)
C25 C26 1.3897(18)
C25 H25 0.9500
C26 C27 1.3920(18)
C26 H26 0.9500
C27 C28 1.3961(19)
C27 C30 1.4883(18)
C28 C29 1.3809(19)
C28 H28 0.9500
C29 H29 0.9500
C30 O6 1.2102(16)
C30 O5 1.3492(16)
C31 O5 1.4490(16)
C31 H31A 0.9800
C31 H31B 0.9800
C31 H31C 0.9800
C32 O2 1.4307(16)
C32 H32A 0.9800
C32 H32B 0.9800
C32 H32C 0.9800
C33 O1 1.4304(16)
C33 H33A 0.9800
C33 H33B 0.9800
C33 H33C 0.9800
O4 H18 0.93(2)

loop_
_geom_hbond_atom_site_label_D
_geom_hbond_atom_site_label_H
_geom_hbond_atom_site_label_A
_geom_hbond_distance_DH
_geom_hbond_distance_HA
_geom_hbond_distance_DA
_geom_hbond_angle_DHA
O4 H18 O3 0.93(2) 2.01(2) 2.6247(15) 122.1(19)

loop_
_geom_torsion_atom_site_label_1
_geom_torsion_atom_site_label_2
_geom_torsion_atom_site_label_3
_geom_torsion_atom_site_label_4
_geom_torsion
O3 C1 C2 O4 23.06(16)
C14 C1 C2 O4 -151.87(11)
O3 C1 C2 C24 -96.07(14)
C14 C1 C2 C24 89.00(13)
O3 C1 C2 C3 142.61(12)
C14 C1 C2 C3 -32.32(14)
O4 C2 C3 C19 7.91(17)
C24 C2 C3 C19 129.76(13)
C1 C2 C3 C19 -108.74(13)
O4 C2 C3 C4 -177.45(10)
C24 C2 C3 C4 -55.61(13)
C1 C2 C3 C4 65.90(12)
C19 C3 C4 C5 -61.4(2)
C2 C3 C4 C5 124.63(13)
C19 C3 C4 C13 125.47(15)
C2 C3 C4 C13 -48.50(14)
C13 C4 C5 O1 -175.07(11)
C3 C4 C5 O1 12.04(19)
C13 C4 C5 C6 -0.03(18)
C3 C4 C5 C6 -172.93(11)
C4 C5 C6 C7 -178.27(12)
O1 C5 C6 C7 -3.00(18)
C4 C5 C6 C11 0.38(18)
O1 C5 C6 C11 175.64(11)
C11 C6 C7 C8 -0.33(19)
C5 C6 C7 C8 178.32(12)
C6 C7 C8 C9 -0.7(2)
C7 C8 C9 C10 1.0(2)
C8 C9 C10 C11 -0.4(2)
C9 C10 C11 C6 -0.57(19)
C9 C10 C11 C12 -178.70(12)
C7 C6 C11 C10 0.94(18)
C5 C6 C11 C10 -177.73(11)
C7 C6 C11 C12 179.14(11)
C5 C6 C11 C12 0.47(18)
C10 C11 C12 C13 176.43(12)
C6 C11 C12 C13 -1.70(18)
C10 C11 C12 O2 -1.24(18)
C6 C11 C12 O2 -179.38(11)
O2 C12 C13 C4 179.71(11)
C11 C12 C13 C4 2.08(18)
O2 C12 C13 C14 -2.39(19)
C11 C12 C13 C14 179.98(11)
C5 C4 C13 C12 -1.20(18)
C3 C4 C13 C12 172.29(11)
C5 C4 C13 C14 -179.24(11)
C3 C4 C13 C14 -5.74(16)
C12 C13 C14 C15 53.12(19)
C4 C13 C14 C15 -128.91(14)
C12 C13 C14 C1 -137.39(13)
C4 C13 C14 C1 40.58(16)
O3 C1 C14 C15 -23.0(2)
C2 C1 C14 C15 151.61(12)
O3 C1 C14 C13 166.61(12)
C2 C1 C14 C13 -18.79(16)
C13 C14 C15 C16 1.2(2)
C1 C14 C15 C16 -168.08(13)
C14 C15 C16 C17 132.13(15)
C15 C16 C17 C18 -67.43(18)
C4 C3 C19 C20 -4.0(3)
C2 C3 C19 C20 169.34(13)
C3 C19 C20 C21 -18.3(2)
C3 C19 C20 C23 105.73(17)
C3 C19 C20 C22 -137.95(16)
O4 C2 C24 C29 51.20(15)
C3 C2 C24 C29 -72.49(15)
C1 C2 C24 C29 169.67(12)
O4 C2 C24 C25 -128.64(13)
C3 C2 C24 C25 107.67(14)
C1 C2 C24 C25 -10.17(17)
C29 C24 C25 C26 0.7(2)
C2 C24 C25 C26 -179.44(12)
C24 C25 C26 C27 1.0(2)
C25 C26 C27 C28 -1.4(2)
C25 C26 C27 C30 177.14(12)
C26 C27 C28 C29 0.1(2)
C30 C27 C28 C29 -178.52(13)
C27 C28 C29 C24 1.6(2)
C25 C24 C29 C28 -2.1(2)
C2 C24 C29 C28 178.11(12)
C26 C27 C30 O6 -173.28(13)
C28 C27 C30 O6 5.3(2)
C26 C27 C30 O5 6.22(18)
C28 C27 C30 O5 -175.19(12)
C4 C5 O1 C33 -86.10(15)
C6 C5 O1 C33 98.68(14)
C13 C12 O2 C32 96.88(14)
C11 C12 O2 C32 -85.43(14)
O6 C30 O5 C31 1.99(19)
C27 C30 O5 C31 -177.52(11)
